data_1519468
loop_
_publ_author_name
'Warriner, C. N.'
'Camiolo, S.'
'Gale, Phil A.'
'Hursthouse, Michael B.'
'Light, Mark E.'

_publ_section_title
;
 3,4-Diphenyl-furan-2,5-dicarboxylic acid bis-phenylamide acetonitrile
 solvate
;
_journal_name_full 'Crystal Structure Report Archive'
_journal_page_first 28
_journal_year 2002
_chemical_formula_sum 'C32 H25 N3 O3'
_chemical_formula_weight 499.55
_space_group_IT_number 14
_symmetry_cell_setting monoclinic
_symmetry_space_group_name_Hall '-P 2yn'
_symmetry_space_group_name_H-M 'P 1 21/n 1'
_atom_sites_solution_hydrogens geom
_atom_sites_solution_primary direct
_atom_sites_solution_secondary difmap
_cell_angle_alpha 90.00
_cell_angle_beta 102.4470(10)
_cell_angle_gamma 90.00
_cell_formula_units_Z 4
_cell_length_a 8.8334(2)
_cell_length_b 15.6053(4)
_cell_length_c 19.0971(7)
_cell_measurement_reflns_used 7988
_cell_measurement_temperature 120(2)
_cell_measurement_theta_max 27.48
_cell_measurement_theta_min 2.91
_cell_volume 2570.62(13)
_computing_cell_refinement 'DENZO (Otwinowski and MInor, 1997)'
_computing_data_collection 'COLLECT (Hooft, 1998)'
_computing_data_reduction 'DENZO, COLLECT, MAXUS (Mackay et al., 1998)'
_computing_molecular_graphics 'CAMERON (Watkin, et al., 1993)'
_computing_publication_material 'WINGX (Farrugia, 1998)'
_computing_structure_refinement 'SHELXL-97 (Sheldrick, 1997)'
_computing_structure_solution 'SHELXS-97 (Sheldrick, 1990)'
_diffrn_ambient_temperature 120(2)
_diffrn_measured_fraction_theta_full 0.997
_diffrn_measured_fraction_theta_max 0.997
_diffrn_measurement_device_type 'Bruker Nonius Kappa CCD Area detector'
_diffrn_measurement_method '\f and \w scans to fill the asymmetric unit'
_diffrn_radiation_monochromator graphite
_diffrn_radiation_source 'Bruker-Nonius FR591 rotating anode'
_diffrn_radiation_type MoK\a
_diffrn_radiation_wavelength 0.71073
_diffrn_reflns_av_R_equivalents 0.0390
_diffrn_reflns_av_sigmaI/netI 0.0669
_diffrn_reflns_limit_h_max 10
_diffrn_reflns_limit_h_min -10
_diffrn_reflns_limit_k_max 18
_diffrn_reflns_limit_k_min -18
_diffrn_reflns_limit_l_max 22
_diffrn_reflns_limit_l_min -22
_diffrn_reflns_number 8697
_diffrn_reflns_theta_full 25.02
_diffrn_reflns_theta_max 25.02
_diffrn_reflns_theta_min 3.10
_exptl_absorpt_coefficient_mu 0.084
_exptl_absorpt_correction_T_max 0.9941
_exptl_absorpt_correction_T_min 0.9834
_exptl_absorpt_process_details 'SORTAV (Blessing, 1997)'
_exptl_crystal_colour colourless
_exptl_crystal_density_diffrn 1.291
_exptl_crystal_density_method 'not measured'
_exptl_crystal_description block
_exptl_crystal_F_000 1048
_exptl_crystal_size_max 0.20
_exptl_crystal_size_mid 0.07
_exptl_crystal_size_min 0.07
_refine_diff_density_max 0.209
_refine_diff_density_min -0.256
_refine_diff_density_rms 0.049
_refine_ls_extinction_method none
_refine_ls_goodness_of_fit_ref 0.965
_refine_ls_hydrogen_treatment mixed
_refine_ls_matrix_type full
_refine_ls_number_parameters 344
_refine_ls_number_reflns 4541
_refine_ls_number_restraints 0
_refine_ls_restrained_S_all 0.965
_refine_ls_R_factor_all 0.0763
_refine_ls_R_factor_gt 0.0435
_refine_ls_shift/su_max 0.028
_refine_ls_shift/su_mean 0.001
_refine_ls_structure_factor_coef Fsqd
_refine_ls_weighting_details 'calc w=1/[\s^2^(Fo^2^)+(0.0602P)^2^+0.0000P] where P=(Fo^2^+2Fc^2^)/3'
_refine_ls_weighting_scheme calc
_refine_ls_wR_factor_gt 0.0987
_refine_ls_wR_factor_ref 0.1127
_reflns_number_gt 3130
_reflns_number_total 4541
_reflns_threshold_expression >2sigma(I)
_cod_data_source_file eCrystal-28.cif
_cod_data_source_block 02sot097
_cod_depositor_comments
;
Citation :
Warriner, C. N. and Camiolo, S. and Gale, Phil A. and 
Hursthouse, Michael B. and Light, Mark E. (2002) 
University of Southampton, Crystal Structure Report Archive. 
(doi:10.5258/ecrystals/28)

More at:
http://ecrystals.chem.soton.ac.uk/28/

The following automatic conversions were performed:

'_symmetry_cell_setting' value 'Monoclinic' changed to 'monoclinic'
according to the built-in table from CIF Core dictionary named
'cif_core.dic' version 2.4.1 from 2010-06-29.

Automatic conversion script
Id: cif_fix_values 3105 2015-03-04 15:46:00Z robertas 
;
_cod_original_sg_symbol_H-M P21/n
_cod_database_code 1519468

loop_
_symmetry_equiv_pos_as_xyz
'x, y, z'
'-x+1/2, y+1/2, -z+1/2'
'-x, -y, -z'
'x-1/2, -y-1/2, z-1/2'

loop_
_atom_site_label
_atom_site_type_symbol
_atom_site_fract_x
_atom_site_fract_y
_atom_site_fract_z
_atom_site_U_iso_or_equiv
_atom_site_adp_type
_atom_site_occupancy
_atom_site_symmetry_multiplicity
_atom_site_calc_flag
_atom_site_refinement_flags
_atom_site_disorder_assembly
_atom_site_disorder_group
N1 N 0.60314(16) 0.61896(9) 0.04076(8) 0.0226(4) Uani 1 1 d . . .
H1 H 0.6785 0.6079 0.0186 0.027 Uiso 1 1 calc R . .
N2 N 0.88733(16) 0.40806(9) -0.06134(8) 0.0220(4) Uani 1 1 d . . .
H2 H 0.7932 0.4293 -0.0671 0.026 Uiso 1 1 calc R . .
O1 O 0.45349(13) 0.55590(8) 0.11092(7) 0.0248(3) Uani 1 1 d . . .
O2 O 0.75958(12) 0.47474(7) 0.03910(7) 0.0205(3) Uani 1 1 d . . .
O3 O 1.08921(13) 0.35626(8) 0.02453(7) 0.0263(3) Uani 1 1 d . . .
C1 C 0.4414(2) 0.73605(12) 0.07184(11) 0.0283(5) Uani 1 1 d . . .
H1A H 0.4156 0.7033 0.1095 0.034 Uiso 1 1 calc R . .
C2 C 0.3855(2) 0.81930(13) 0.05858(12) 0.0336(5) Uani 1 1 d . . .
H2A H 0.3202 0.8429 0.0872 0.040 Uiso 1 1 calc R . .
C3 C 0.4235(2) 0.86800(13) 0.00459(12) 0.0336(5) Uani 1 1 d . . .
H3 H 0.3845 0.9246 -0.0040 0.040 Uiso 1 1 calc R . .
C4 C 0.5190(2) 0.83375(13) -0.03705(12) 0.0321(5) Uani 1 1 d . . .
H4 H 0.5469 0.8673 -0.0738 0.039 Uiso 1 1 calc R . .
C5 C 0.5739(2) 0.75061(12) -0.02522(11) 0.0272(5) Uani 1 1 d . . .
H5 H 0.6381 0.7271 -0.0544 0.033 Uiso 1 1 calc R . .
C6 C 0.53529(19) 0.70163(11) 0.02915(10) 0.0230(4) Uani 1 1 d . . .
C7 C 0.56537(18) 0.55492(11) 0.08204(10) 0.0204(4) Uani 1 1 d . . .
C8 C 0.67314(18) 0.48110(11) 0.09063(10) 0.0192(4) Uani 1 1 d . . .
C9 C 0.71826(18) 0.42042(11) 0.14264(10) 0.0192(4) Uani 1 1 d . . .
C10 C 0.84354(18) 0.37379(11) 0.12226(10) 0.0186(4) Uani 1 1 d . . .
C11 C 0.86343(18) 0.40884(11) 0.05951(10) 0.0194(4) Uani 1 1 d . . .
C12 C 0.95881(19) 0.38777(11) 0.00656(10) 0.0205(4) Uani 1 1 d . . .
C13 C 0.94631(18) 0.39910(11) -0.12427(10) 0.0205(4) Uani 1 1 d . . .
C14 C 0.89131(19) 0.45630(11) -0.17975(10) 0.0224(4) Uani 1 1 d . . .
H14 H 0.8210 0.5002 -0.1734 0.027 Uiso 1 1 calc R . .
C15 C 0.9383(2) 0.44970(12) -0.24404(11) 0.0260(5) Uani 1 1 d . . .
H15 H 0.8992 0.4884 -0.2820 0.031 Uiso 1 1 calc R . .
C16 C 1.0425(2) 0.38644(13) -0.25285(11) 0.0287(5) Uani 1 1 d . . .
H16 H 1.0763 0.3822 -0.2967 0.034 Uiso 1 1 calc R . .
C17 C 1.0971(2) 0.32953(13) -0.19782(11) 0.0286(5) Uani 1 1 d . . .
H17 H 1.1687 0.2863 -0.2041 0.034 Uiso 1 1 calc R . .
C18 C 1.04879(18) 0.33479(12) -0.13369(11) 0.0247(5) Uani 1 1 d . . .
H18 H 1.0854 0.2948 -0.0964 0.030 Uiso 1 1 calc R . .
C19 C 0.66355(19) 0.40976(11) 0.21036(10) 0.0203(4) Uani 1 1 d . . .
C20 C 0.5062(2) 0.40712(11) 0.21148(11) 0.0248(4) Uani 1 1 d . . .
H20 H 0.4310 0.4086 0.1677 0.030 Uiso 1 1 calc R . .
C21 C 0.4589(2) 0.40234(12) 0.27607(11) 0.0287(5) Uani 1 1 d . . .
H21 H 0.3515 0.4008 0.2763 0.034 Uiso 1 1 calc R . .
C22 C 0.5672(2) 0.39975(13) 0.33984(12) 0.0333(5) Uani 1 1 d . . .
H22 H 0.5343 0.3980 0.3840 0.040 Uiso 1 1 calc R . .
C23 C 0.7242(2) 0.39963(13) 0.33980(11) 0.0315(5) Uani 1 1 d . . .
H23 H 0.7988 0.3964 0.3838 0.038 Uiso 1 1 calc R . .
C24 C 0.7718(2) 0.40426(12) 0.27541(11) 0.0249(5) Uani 1 1 d . . .
H24 H 0.8794 0.4037 0.2754 0.030 Uiso 1 1 calc R . .
C25 C 0.92432(18) 0.29872(11) 0.16070(10) 0.0195(4) Uani 1 1 d . . .
C26 C 0.8380(2) 0.22920(12) 0.17608(11) 0.0271(5) Uani 1 1 d . . .
H26 H 0.7281 0.2305 0.1618 0.033 Uiso 1 1 calc R . .
C27 C 0.9105(2) 0.15816(13) 0.21193(12) 0.0324(5) Uani 1 1 d . . .
H27 H 0.8505 0.1106 0.2212 0.039 Uiso 1 1 calc R . .
C28 C 1.0690(2) 0.15647(13) 0.23404(11) 0.0300(5) Uani 1 1 d . . .
H28 H 1.1184 0.1080 0.2592 0.036 Uiso 1 1 calc R . .
C29 C 1.1573(2) 0.22504(12) 0.21988(11) 0.0305(5) Uani 1 1 d . . .
H29 H 1.2669 0.2236 0.2355 0.037 Uiso 1 1 calc R . .
C30 C 1.08567(19) 0.29574(12) 0.18295(11) 0.0261(5) Uani 1 1 d . . .
H30 H 1.1466 0.3424 0.1727 0.031 Uiso 1 1 calc R . .
C32 C 0.0284(3) 0.14085(13) 0.03913(12) 0.0428(6) Uani 1 1 d . . .
H32A H -0.0543 0.1257 -0.0021 0.064 Uiso 1 1 calc R . .
H32B H 0.0916 0.1870 0.0256 0.064 Uiso 1 1 calc R . .
H32C H -0.0176 0.1601 0.0788 0.064 Uiso 1 1 calc R . .
C33 C 0.1252(2) 0.06641(14) 0.06150(12) 0.0323(5) Uani 1 1 d . . .
N3 N 0.2004(2) 0.00759(13) 0.07888(11) 0.0471(5) Uani 1 1 d . . .

loop_
_atom_site_aniso_label
_atom_site_aniso_U_11
_atom_site_aniso_U_22
_atom_site_aniso_U_33
_atom_site_aniso_U_23
_atom_site_aniso_U_13
_atom_site_aniso_U_12
N1 0.0218(8) 0.0236(9) 0.0240(10) 0.0022(7) 0.0086(7) 0.0060(6)
N2 0.0186(7) 0.0273(9) 0.0213(10) 0.0000(7) 0.0070(7) 0.0048(6)
O1 0.0211(6) 0.0271(7) 0.0281(8) 0.0009(6) 0.0093(6) 0.0044(5)
O2 0.0203(6) 0.0220(7) 0.0203(8) 0.0019(6) 0.0069(5) 0.0050(5)
O3 0.0201(6) 0.0315(8) 0.0285(8) 0.0033(6) 0.0079(6) 0.0075(6)
C1 0.0284(10) 0.0243(11) 0.0338(13) 0.0016(9) 0.0104(9) 0.0026(8)
C2 0.0287(10) 0.0284(11) 0.0448(15) -0.0019(11) 0.0106(9) 0.0059(9)
C3 0.0280(10) 0.0241(11) 0.0456(15) 0.0039(10) 0.0011(10) 0.0053(9)
C4 0.0318(11) 0.0297(12) 0.0322(13) 0.0094(10) 0.0008(9) -0.0006(9)
C5 0.0269(10) 0.0277(11) 0.0270(12) 0.0027(9) 0.0063(9) 0.0026(8)
C6 0.0190(9) 0.0208(10) 0.0277(12) -0.0002(9) 0.0015(8) 0.0027(8)
C7 0.0172(9) 0.0236(10) 0.0199(11) -0.0023(8) 0.0026(8) 0.0003(8)
C8 0.0180(8) 0.0224(10) 0.0186(11) -0.0026(8) 0.0072(8) 0.0012(7)
C9 0.0159(9) 0.0211(10) 0.0205(11) -0.0024(8) 0.0037(8) -0.0014(7)
C10 0.0160(8) 0.0178(9) 0.0220(11) -0.0014(8) 0.0043(7) -0.0008(7)
C11 0.0154(9) 0.0177(10) 0.0244(12) -0.0002(8) 0.0026(8) 0.0044(7)
C12 0.0220(9) 0.0175(9) 0.0234(12) 0.0002(8) 0.0078(8) -0.0009(8)
C13 0.0161(8) 0.0251(10) 0.0211(11) -0.0038(9) 0.0060(7) -0.0037(7)
C14 0.0199(9) 0.0225(10) 0.0248(12) -0.0018(9) 0.0050(8) -0.0015(8)
C15 0.0252(9) 0.0295(11) 0.0229(12) 0.0029(9) 0.0041(8) -0.0039(8)
C16 0.0242(10) 0.0402(12) 0.0239(12) -0.0039(10) 0.0099(9) -0.0031(9)
C17 0.0231(9) 0.0345(12) 0.0294(13) -0.0057(10) 0.0083(8) 0.0033(9)
C18 0.0206(9) 0.0274(11) 0.0262(12) 0.0001(9) 0.0053(8) 0.0016(8)
C19 0.0231(9) 0.0170(10) 0.0218(12) -0.0007(8) 0.0072(8) 0.0015(7)
C20 0.0238(10) 0.0258(10) 0.0252(12) 0.0029(9) 0.0062(8) 0.0031(8)
C21 0.0265(10) 0.0301(11) 0.0335(13) 0.0072(10) 0.0147(9) 0.0057(8)
C22 0.0416(12) 0.0355(13) 0.0279(13) 0.0048(10) 0.0185(10) 0.0074(9)
C23 0.0362(11) 0.0356(12) 0.0221(12) 0.0018(10) 0.0048(9) 0.0039(9)
C24 0.0227(9) 0.0262(11) 0.0264(12) 0.0010(9) 0.0068(8) 0.0016(8)
C25 0.0220(9) 0.0210(10) 0.0167(11) -0.0004(8) 0.0067(7) 0.0024(7)
C26 0.0203(9) 0.0287(11) 0.0340(13) 0.0034(9) 0.0093(8) 0.0042(8)
C27 0.0279(10) 0.0274(11) 0.0451(15) 0.0101(10) 0.0148(9) 0.0035(9)
C28 0.0305(10) 0.0280(11) 0.0318(13) 0.0098(9) 0.0075(9) 0.0104(9)
C29 0.0216(9) 0.0319(12) 0.0361(14) 0.0039(10) 0.0023(9) 0.0054(9)
C30 0.0230(9) 0.0262(11) 0.0291(12) 0.0022(9) 0.0056(8) -0.0003(8)
C32 0.0606(14) 0.0362(13) 0.0314(14) -0.0061(11) 0.0093(11) 0.0110(11)
C33 0.0375(12) 0.0293(12) 0.0329(14) -0.0078(10) 0.0137(10) -0.0049(10)
N3 0.0479(11) 0.0398(12) 0.0551(15) -0.0038(10) 0.0142(10) 0.0020(10)

loop_
_atom_type_symbol
_atom_type_description
_atom_type_scat_dispersion_real
_atom_type_scat_dispersion_imag
_atom_type_scat_source
C C 0.0033 0.0016 'International Tables Vol C Tables 4.2.6.8 and 6.1.1.4'
H H 0.0000 0.0000 'International Tables Vol C Tables 4.2.6.8 and 6.1.1.4'
N N 0.0061 0.0033 'International Tables Vol C Tables 4.2.6.8 and 6.1.1.4'
O O 0.0106 0.0060 'International Tables Vol C Tables 4.2.6.8 and 6.1.1.4'

loop_
_geom_angle_atom_site_label_1
_geom_angle_atom_site_label_2
_geom_angle_atom_site_label_3
_geom_angle
_geom_angle_site_symmetry_1
_geom_angle_site_symmetry_3
C7 N1 C6 127.66(15) . .
C12 N2 C13 127.57(15) . .
C8 O2 C11 106.89(14) . .
C6 C1 C2 119.10(19) . .
C3 C2 C1 121.07(19) . .
C2 C3 C4 119.52(18) . .
C3 C4 C5 120.2(2) . .
C4 C5 C6 120.17(18) . .
C5 C6 C1 119.94(17) . .
C5 C6 N1 116.94(16) . .
C1 C6 N1 123.01(17) . .
O1 C7 N1 124.90(16) . .
O1 C7 C8 121.26(16) . .
N1 C7 C8 113.84(15) . .
C9 C8 O2 110.51(14) . .
C9 C8 C7 134.32(17) . .
O2 C8 C7 114.86(15) . .
C8 C9 C10 105.84(16) . .
C8 C9 C19 127.70(16) . .
C10 C9 C19 126.15(16) . .
C11 C10 C9 106.61(15) . .
C11 C10 C25 127.85(15) . .
C9 C10 C25 125.40(16) . .
C10 C11 O2 110.14(15) . .
C10 C11 C12 135.17(16) . .
O2 C11 C12 114.42(15) . .
O3 C12 N2 125.20(17) . .
O3 C12 C11 122.16(17) . .
N2 C12 C11 112.63(15) . .
C18 C13 C14 119.71(17) . .
C18 C13 N2 123.40(17) . .
C14 C13 N2 116.82(16) . .
C15 C14 C13 120.44(17) . .
C14 C15 C16 119.73(19) . .
C17 C16 C15 119.90(19) . .
C16 C17 C18 120.76(18) . .
C17 C18 C13 119.44(18) . .
C20 C19 C24 118.54(17) . .
C20 C19 C9 121.95(17) . .
C24 C19 C9 119.49(15) . .
C21 C20 C19 120.50(18) . .
C22 C21 C20 120.15(18) . .
C21 C22 C23 120.24(19) . .
C24 C23 C22 119.70(19) . .
C23 C24 C19 120.79(17) . .
C26 C25 C30 118.61(16) . .
C26 C25 C10 119.54(14) . .
C30 C25 C10 121.85(16) . .
C27 C26 C25 120.75(16) . .
C28 C27 C26 119.98(18) . .
C27 C28 C29 120.34(17) . .
C28 C29 C30 119.98(16) . .
C29 C30 C25 120.33(17) . .
N3 C33 C32 179.5(3) . .

loop_
_geom_bond_atom_site_label_1
_geom_bond_atom_site_label_2
_geom_bond_distance
_geom_bond_site_symmetry_2
N1 C7 1.358(2) .
N1 C6 1.420(2) .
N2 C12 1.352(2) .
N2 C13 1.416(2) .
O1 C7 1.231(2) .
O2 C8 1.373(2) .
O2 C11 1.377(2) .
O3 C12 1.231(2) .
C1 C6 1.390(3) .
C1 C2 1.393(3) .
C2 C3 1.379(3) .
C3 C4 1.385(3) .
C4 C5 1.387(3) .
C5 C6 1.390(3) .
C7 C8 1.481(2) .
C8 C9 1.368(3) .
C9 C10 1.446(2) .
C9 C19 1.484(3) .
C10 C11 1.363(3) .
C10 C25 1.481(2) .
C11 C12 1.486(2) .
C13 C18 1.389(2) .
C13 C14 1.390(3) .
C14 C15 1.382(3) .
C15 C16 1.384(3) .
C16 C17 1.381(3) .
C17 C18 1.384(3) .
C19 C20 1.395(2) .
C19 C24 1.398(3) .
C20 C21 1.387(3) .
C21 C22 1.378(3) .
C22 C23 1.387(3) .
C23 C24 1.385(3) .
C25 C26 1.393(2) .
C25 C30 1.398(2) .
C26 C27 1.385(3) .
C27 C28 1.373(3) .
C28 C29 1.385(3) .
C29 C30 1.387(3) .
C32 C33 1.451(3) .
C33 N3 1.140(3) .

loop_
_geom_hbond_atom_site_label_D
_geom_hbond_atom_site_label_H
_geom_hbond_atom_site_label_A
_geom_hbond_distance_DH
_geom_hbond_distance_HA
_geom_hbond_distance_DA
_geom_hbond_angle_DHA
_geom_hbond_site_symmetry_A
N2 H2 O1 0.88 2.17 3.0079(18) 158.6 3_665
N1 H1 O3 0.88 2.43 3.2481(19) 153.9 3_765
